data_4342417
loop_
_publ_author_name
'Kovrugin, Vadim M.'
'Colmont, Marie'
'Terryn, Christine'
'Colis, Silviu'
'Siidra, Oleg I.'
'Krivovichev, Sergey V.'
'Mentr\'e, Olivier'

_publ_section_title
;
 pH Controlled Pathway and Systematic Hydrothermal Phase Diagram for
 Elaboration of Synthetic Lead Nickel Selenites.
;
_journal_issue 5
_journal_name_full 'Inorganic chemistry'
_journal_page_first 2425
_journal_paper_doi 10.1021/ic503055v
_journal_volume 54
_journal_year 2015
_chemical_formula_moiety 'H2 Ni2 O12 Pb Se4'
_chemical_formula_sum 'H2 Ni2 O12 Pb Se4'
_chemical_formula_weight 834.47
_chemical_name_systematic
;
 ?
;
_space_group_crystal_system monoclinic
_space_group_IT_number 13
_space_group_name_Hall '-P 2yc'
_space_group_name_H-M_alt 'P 1 2/c 1'
_symmetry_space_group_name_Hall '-P 2yc'
_symmetry_space_group_name_H-M 'P 1 2/c 1'
_atom_sites_solution_hydrogens difmap
_audit_creation_method SHELXL-97
_cell_angle_alpha 90
_cell_angle_beta 129.524(4)
_cell_angle_gamma 90
_cell_formula_units_Z 4
_cell_length_a 13.6824(10)
_cell_length_b 5.2692(5)
_cell_length_c 19.3476(13)
_cell_measurement_reflns_used 2655
_cell_measurement_temperature 293(2)
_cell_measurement_theta_max 30.34
_cell_measurement_theta_min 2.99
_cell_volume 1075.95(16)
_computing_cell_refinement 'Bruker SAINT'
_computing_data_collection 'Bruker APEX2'
_computing_data_reduction 'Bruker SAINT'
_computing_molecular_graphics 'ATOMS (Dowty, 2000)'
_computing_structure_refinement 'SHELXL-2013 (Sheldrick, 2013)'
_computing_structure_solution 'Superflip (Palatinus & Chapuis, 2007)'
_diffrn_ambient_temperature 293(2)
_diffrn_measured_fraction_theta_full 0.821
_diffrn_measured_fraction_theta_max 0.808
_diffrn_measurement_device_type 'Bruker APEX-II CCD'
_diffrn_measurement_method '\f and \w scans'
_diffrn_radiation_source 'fine-focus sealed tube'
_diffrn_radiation_type MoK\a
_diffrn_radiation_wavelength 0.71073
_diffrn_reflns_av_R_equivalents 0.0459
_diffrn_reflns_av_unetI/netI 0.0654
_diffrn_reflns_Laue_measured_fraction_full 0.821
_diffrn_reflns_Laue_measured_fraction_max 0.808
_diffrn_reflns_limit_h_max 17
_diffrn_reflns_limit_h_min -17
_diffrn_reflns_limit_k_max 3
_diffrn_reflns_limit_k_min -6
_diffrn_reflns_limit_l_max 25
_diffrn_reflns_limit_l_min -25
_diffrn_reflns_number 5454
_diffrn_reflns_point_group_measured_fraction_full 0.821
_diffrn_reflns_point_group_measured_fraction_max 0.808
_diffrn_reflns_theta_full 25.242
_diffrn_reflns_theta_max 27.999
_diffrn_reflns_theta_min 1.930
_exptl_absorpt_coefficient_mu 32.668
_exptl_absorpt_correction_T_max 0.7461
_exptl_absorpt_correction_T_min 0.4551
_exptl_absorpt_correction_type multi-scan
_exptl_absorpt_process_details 'Bruker SADABS'
_exptl_crystal_colour green
_exptl_crystal_density_diffrn 5.151
_exptl_crystal_description plate
_exptl_crystal_F_000 1488
_exptl_crystal_size_max 0.24
_exptl_crystal_size_mid 0.20
_exptl_crystal_size_min 0.07
_refine_diff_density_max 2.916
_refine_diff_density_min -2.912
_refine_diff_density_rms 0.462
_refine_ls_extinction_method none
_refine_ls_goodness_of_fit_ref 1.187
_refine_ls_hydrogen_treatment refxyz
_refine_ls_matrix_type full
_refine_ls_number_parameters 144
_refine_ls_number_reflns 2083
_refine_ls_number_restraints 2
_refine_ls_restrained_S_all 1.187
_refine_ls_R_factor_all 0.0783
_refine_ls_R_factor_gt 0.0496
_refine_ls_shift/su_max 0.000
_refine_ls_shift/su_mean 0.000
_refine_ls_structure_factor_coef Fsqd
_refine_ls_weighting_details 'w=1/[\s^2^(Fo^2^)+(0.0292P)^2^+23.2605P] where P=(Fo^2^+2Fc^2^)/3'
_refine_ls_weighting_scheme calc
_refine_ls_wR_factor_gt 0.0992
_refine_ls_wR_factor_ref 0.1104
_reflns_Friedel_coverage 0.000
_reflns_number_gt 1550
_reflns_number_total 2083
_reflns_threshold_expression 'I > 2\s(I)'
_cod_data_source_file ic503055v_si_002.cif
_cod_data_source_block shelx
_cod_depositor_comments 'Adding full bibliography for 4342415--4342418.cif.'
_cod_original_cell_volume 1075.94(16)
_cod_database_code 4342417
_shelx_space_group_comment
;
The symmetry employed for this shelxl refinement is uniquely defined
by the following loop, which should always be used as a source of
symmetry information in preference to the above space-group names.
They are only intended as comments.
;

loop_
_symmetry_equiv_pos_as_xyz
'x, y, z'
'-x, y, -z+1/2'
'-x, -y, -z'
'x, -y, z-1/2'

loop_
_atom_site_label
_atom_site_type_symbol
_atom_site_fract_x
_atom_site_fract_y
_atom_site_fract_z
_atom_site_U_iso_or_equiv
_atom_site_adp_type
_atom_site_occupancy
_atom_site_site_symmetry_order
_atom_site_calc_flag
_atom_site_refinement_flags_posn
_atom_site_refinement_flags_adp
_atom_site_refinement_flags_occupancy
Pb1 Pb 1.5000 1.0603(2) 1.7500 0.0137(2) Uani 1 2 d S T P
Pb2 Pb 1.0000 1.1543(2) 1.2500 0.0112(2) Uani 1 2 d S T P
Se1 Se 1.43392(12) 1.5742(3) 1.58937(8) 0.0078(3) Uani 1 1 d . . .
Se2 Se 1.07522(12) 1.5929(3) 1.41204(8) 0.0073(3) Uani 1 1 d . . .
Se3 Se 1.35251(13) 0.9681(4) 1.37783(8) 0.0096(4) Uani 1 1 d . . .
Se4 Se 1.85218(13) 1.0679(4) 1.88268(9) 0.0103(4) Uani 1 1 d . . .
Ni1 Ni 1.25061(17) 1.0850(5) 1.49646(11) 0.0081(5) Uani 1 1 d . . .
Ni2 Ni 1.75040(17) 1.5483(5) 1.75378(11) 0.0106(5) Uani 1 1 d . . .
O1 O 1.3956(10) 1.289(3) 1.6065(7) 0.021(3) Uiso 1 1 d . . .
O2 O 1.2215(9) 1.123(3) 1.2939(6) 0.016(3) Uani 1 1 d . . .
O3 O 1.3316(9) 1.773(3) 1.5839(6) 0.013(3) Uani 1 1 d . . .
O4 O 1.1738(9) 1.394(2) 1.4129(6) 0.012(3) Uani 1 1 d . . .
O5 O 1.3689(9) 1.035(3) 1.4685(6) 0.014(3) Uani 1 1 d . . .
O6 O 1.1121(9) 0.864(3) 1.3877(6) 0.014(2) Uiso 1 1 d . . .
O7 O 1.8690(9) 1.131(2) 1.9732(6) 0.011(3) Uani 1 1 d . . .
O8 O 1.7190(9) 1.215(3) 1.7980(6) 0.013(2) Uiso 1 1 d . . .
O9 O 1.7980(9) 0.747(3) 1.8630(6) 0.012(2) Uiso 1 1 d D . .
H1 H 1.738(10) 0.70(4) 1.874(9) 0.018 Uiso 1 1 d D U .
O10 O 0.9370(9) 1.513(3) 1.3101(6) 0.012(2) Uiso 1 1 d . . .
O11 O 1.2977(9) 0.643(2) 1.3568(6) 0.012(2) Uiso 1 1 d D . .
H2 H 1.252(12) 0.56(3) 1.375(9) 0.018 Uiso 1 1 d D U .
O12 O 1.5668(9) 1.650(3) 1.6938(6) 0.014(2) Uiso 1 1 d . . .

loop_
_atom_site_aniso_label
_atom_site_aniso_U_11
_atom_site_aniso_U_22
_atom_site_aniso_U_33
_atom_site_aniso_U_23
_atom_site_aniso_U_13
_atom_site_aniso_U_12
Pb1 0.0119(4) 0.0132(7) 0.0111(4) 0.000 0.0050(3) 0.000
Pb2 0.0114(4) 0.0081(6) 0.0110(4) 0.000 0.0057(3) 0.000
Se1 0.0088(7) 0.0046(10) 0.0089(6) 0.0006(5) 0.0052(6) 0.0006(6)
Se2 0.0098(7) 0.0028(10) 0.0099(7) -0.0005(5) 0.0066(6) -0.0002(6)
Se3 0.0088(7) 0.0089(12) 0.0086(7) 0.0009(6) 0.0044(6) 0.0017(7)
Se4 0.0094(7) 0.0112(12) 0.0089(7) 0.0006(6) 0.0052(6) -0.0005(6)
Ni1 0.0095(8) 0.0042(15) 0.0077(8) -0.0001(7) 0.0041(7) -0.0003(8)
Ni2 0.0104(9) 0.0104(15) 0.0083(8) 0.0015(7) 0.0048(7) 0.0019(8)
O2 0.011(5) 0.020(10) 0.012(5) 0.002(4) 0.005(4) 0.005(5)
O3 0.013(5) 0.021(9) 0.011(5) 0.002(5) 0.009(4) 0.006(5)
O4 0.010(5) 0.014(9) 0.006(4) -0.002(4) 0.002(4) 0.007(5)
O5 0.015(5) 0.014(9) 0.013(5) -0.002(4) 0.009(4) -0.004(5)
O7 0.015(5) 0.006(9) 0.017(5) -0.001(4) 0.012(5) 0.000(5)

loop_
_atom_type_symbol
_atom_type_description
_atom_type_scat_dispersion_real
_atom_type_scat_dispersion_imag
_atom_type_scat_source
Ni Ni 0.3393 1.1124 'International Tables Vol C Tables 4.2.6.8 and 6.1.1.4'
O O 0.0106 0.0060 'International Tables Vol C Tables 4.2.6.8 and 6.1.1.4'
Pb Pb -3.3944 10.1111 'International Tables Vol C Tables 4.2.6.8 and 6.1.1.4'
Se Se -0.0929 2.2259 'International Tables Vol C Tables 4.2.6.8 and 6.1.1.4'
H H 0.0000 0.0000 'International Tables Vol C Tables 4.2.6.8 and 6.1.1.4'

loop_
_geom_angle_atom_site_label_1
_geom_angle_atom_site_label_2
_geom_angle_atom_site_label_3
_geom_angle
_geom_angle_site_symmetry_1
_geom_angle_site_symmetry_3
O1 Pb1 O1 121.8(7) 2_858 .
O1 Pb1 O8 74.9(3) 2_858 .
O1 Pb1 O8 87.7(4) . .
O1 Pb1 O8 87.7(3) 2_858 2_858
O1 Pb1 O8 74.9(3) . 2_858
O8 Pb1 O8 144.0(6) . 2_858
O6 Pb2 O6 106.8(6) . 2_757
O6 Pb2 O2 96.0(3) . 2_757
O6 Pb2 O2 79.6(3) 2_757 2_757
O6 Pb2 O2 79.6(3) . .
O6 Pb2 O2 96.0(3) 2_757 .
O2 Pb2 O2 172.6(6) 2_757 .
O6 Pb2 O10 96.7(3) . .
O6 Pb2 O10 137.6(3) 2_757 .
O2 Pb2 O10 63.0(4) 2_757 .
O2 Pb2 O10 123.1(4) . .
O6 Pb2 O10 137.6(3) . 2_757
O6 Pb2 O10 96.7(3) 2_757 2_757
O2 Pb2 O10 123.1(4) 2_757 2_757
O2 Pb2 O10 63.0(4) . 2_757
O10 Pb2 O10 88.4(5) . 2_757
O6 Pb2 O4 65.0(4) . .
O6 Pb2 O4 165.4(3) 2_757 .
O2 Pb2 O4 112.5(3) 2_757 .
O2 Pb2 O4 71.1(3) . .
O10 Pb2 O4 57.0(3) . .
O10 Pb2 O4 83.7(3) 2_757 .
O6 Pb2 O4 165.4(3) . 2_757
O6 Pb2 O4 65.0(4) 2_757 2_757
O2 Pb2 O4 71.1(3) 2_757 2_757
O2 Pb2 O4 112.5(3) . 2_757
O10 Pb2 O4 83.7(3) . 2_757
O10 Pb2 O4 57.0(3) 2_757 2_757
O4 Pb2 O4 125.6(5) . 2_757
O1 Se1 O12 101.9(6) . .
O1 Se1 O3 102.3(6) . .
O12 Se1 O3 98.4(5) . .
O6 Se2 O4 98.6(6) 1_565 .
O6 Se2 O10 101.3(5) 1_565 .
O4 Se2 O10 98.5(5) . .
O5 Se3 O2 105.2(5) . .
O5 Se3 O11 101.4(6) . .
O2 Se3 O11 102.0(6) . .
O7 Se4 O8 106.0(5) . .
O7 Se4 O9 100.2(5) . .
O8 Se4 O9 100.6(6) . .
O5 Ni1 O4 89.3(5) . .
O5 Ni1 O1 86.3(4) . .
O4 Ni1 O1 94.2(5) . .
O5 Ni1 O6 91.5(4) . .
O4 Ni1 O6 88.1(5) . .
O1 Ni1 O6 176.8(5) . .
O5 Ni1 O7 179.0(5) . 2_858
O4 Ni1 O7 91.7(4) . 2_858
O1 Ni1 O7 93.5(4) . 2_858
O6 Ni1 O7 88.7(4) . 2_858
O5 Ni1 O3 90.7(4) . 1_545
O4 Ni1 O3 179.0(5) . 1_545
O1 Ni1 O3 84.8(5) . 1_545
O6 Ni1 O3 92.9(5) . 1_545
O7 Ni1 O3 88.3(4) 2_858 1_545
O9 Ni2 O11 178.6(5) 1_565 3_878
O9 Ni2 O12 85.5(4) 1_565 .
O11 Ni2 O12 94.2(4) 3_878 .
O9 Ni2 O10 93.5(4) 1_565 4_686
O11 Ni2 O10 86.7(4) 3_878 4_686
O12 Ni2 O10 173.4(5) . 4_686
O9 Ni2 O2 90.2(5) 1_565 3_888
O11 Ni2 O2 88.5(5) 3_878 3_888
O12 Ni2 O2 92.1(5) . 3_888
O10 Ni2 O2 81.4(5) 4_686 3_888
O9 Ni2 O8 91.2(5) 1_565 .
O11 Ni2 O8 90.1(5) 3_878 .
O12 Ni2 O8 87.4(5) . .
O10 Ni2 O8 99.1(5) 4_686 .
O2 Ni2 O8 178.4(4) 3_888 .
Se1 O1 Ni1 118.4(6) . .
Se1 O1 Pb1 128.4(6) . .
Ni1 O1 Pb1 113.1(6) . .
Se3 O2 Ni2 116.3(6) . 3_888
Se3 O2 Pb2 131.2(6) . .
Ni2 O2 Pb2 107.8(5) 3_888 .
Se1 O3 Ni1 121.7(5) . 1_565
Se2 O4 Ni1 120.2(5) . .
Se2 O4 Pb2 99.8(4) . .
Ni1 O4 Pb2 100.0(5) . .
Se3 O5 Ni1 135.8(6) . .
Se2 O6 Ni1 115.9(5) 1_545 .
Se2 O6 Pb2 135.3(5) 1_545 .
Ni1 O6 Pb2 105.9(5) . .
Se4 O7 Ni1 132.4(6) . 2_858
Se4 O8 Ni2 113.9(5) . .
Se4 O8 Pb1 119.1(6) . .
Ni2 O8 Pb1 126.3(5) . .
Se4 O9 Ni2 121.3(5) . 1_545
Se2 O10 Ni2 137.6(6) . 4_485
Se2 O10 Pb2 104.8(5) . .
Ni2 O10 Pb2 107.3(5) 4_485 .
Se3 O11 Ni2 120.6(5) . 3_878
Se1 O12 Ni2 127.5(6) . .

loop_
_geom_bond_atom_site_label_1
_geom_bond_atom_site_label_2
_geom_bond_distance
_geom_bond_site_symmetry_2
Pb1 O1 2.481(12) 2_858
Pb1 O1 2.481(11) .
Pb1 O8 2.639(10) .
Pb1 O8 2.639(10) 2_858
Pb2 O6 2.567(11) .
Pb2 O6 2.567(11) 2_757
Pb2 O2 2.580(10) 2_757
Pb2 O2 2.580(10) .
Pb2 O10 2.634(12) .
Pb2 O10 2.634(12) 2_757
Pb2 O4 2.765(10) .
Pb2 O4 2.765(10) 2_757
Se1 O1 1.692(15) .
Se1 O12 1.695(10) .
Se1 O3 1.698(11) .
Se2 O6 1.678(13) 1_565
Se2 O4 1.699(11) .
Se2 O10 1.703(9) .
Se3 O5 1.659(10) .
Se3 O2 1.676(10) .
Se3 O11 1.810(13) .
Se4 O7 1.649(10) .
Se4 O8 1.675(10) .
Se4 O9 1.785(14) .
Ni1 O5 2.024(10) .
Ni1 O4 2.051(12) .
Ni1 O1 2.062(12) .
Ni1 O6 2.075(11) .
Ni1 O7 2.075(10) 2_858
Ni1 O3 2.098(12) 1_545
Ni2 O9 2.058(11) 1_565
Ni2 O11 2.058(10) 3_878
Ni2 O12 2.058(10) .
Ni2 O10 2.066(10) 4_686
Ni2 O2 2.110(13) 3_888
Ni2 O8 2.113(13) .
O2 Ni2 2.110(13) 3_888
O3 Ni1 2.098(12) 1_565
O6 Se2 1.678(13) 1_545
O7 Ni1 2.075(10) 2_858
O9 Ni2 2.058(11) 1_545
O10 Ni2 2.066(10) 4_485
O11 Ni2 2.058(10) 3_878
